data_4308257
loop_
_publ_author_name
'Nguyen Hung Huy'
'Ulrich Abram'

_publ_contact_author
;
      Ulrich Abram
      Free University of Berlin     
      Institute of Chemistry             
      Fabeckstrasse 34-36                     
      D-14195 Berlin         
      Germany                          
;
_publ_contact_author_email abram@chemie.fu-berlin.de
_publ_contact_author_fax '0049 (0)30 838 52676'
_publ_contact_author_phone '0049 (0)30 838 54002'
_publ_section_title
;
Rhenium and Technetium Complexes with N,N-Dialkyl-N'-benzoylthioureas
;
_journal_name_full 'Inorganic Chemistry'
_journal_page_first 5310
_journal_page_last 5319
_journal_paper_doi 10.1021/ic070323x
_journal_volume 46
_journal_year 2007
_chemical_formula_moiety 'C30 H26 Cl N4 O3 Re S2'
_chemical_formula_sum 'C30 H26 Cl N4 O3 Re S2'
_chemical_formula_weight 776.32
_chemical_name_common '[ReOCl(PhCONCSNPhMe)2]'
_chemical_name_systematic
;
 Chlorooxobis(N-benzoyl-N'-phenyl-N'-methylthioureato-O,S)rhenium(V)
;
_space_group_IT_number 14
_symmetry_cell_setting monoclinic
_symmetry_space_group_name_Hall '-P 2ybc'
_symmetry_space_group_name_H-M 'P 1 21/c 1'
_atom_sites_solution_hydrogens geom
_atom_sites_solution_primary heavy
_atom_sites_solution_secondary difmap
_audit_creation_method SHELXL-97
_cell_angle_alpha 90.00
_cell_angle_beta 117.852(10)
_cell_angle_gamma 90.00
_cell_formula_units_Z 8
_cell_length_a 19.7272(10)
_cell_length_b 18.8114(10)
_cell_length_c 18.5113(10)
_cell_measurement_reflns_used 23155
_cell_measurement_temperature 200(2)
_cell_measurement_theta_max 29.54
_cell_measurement_theta_min 2.33
_cell_volume 6073.7(8)
_computing_cell_refinement 'STOE X-AREA'
_computing_data_collection 'STOE X-AREA'
_computing_data_reduction 'STOE X-RED'
_computing_molecular_graphics ORTEP3
_computing_publication_material 'SHELXL-97 (Sheldrick, 1997)'
_computing_structure_refinement 'SHELXL-97 (Sheldrick, 1997)'
_computing_structure_solution 'SHELXS-97 (Sheldrick, 1997)'
_diffrn_ambient_temperature 200(2)
_diffrn_detector_area_resol_mean 6.67
_diffrn_measured_fraction_theta_full 0.976
_diffrn_measured_fraction_theta_max 0.976
_diffrn_measurement_device_type 'STOE IPDS 2T'
_diffrn_measurement_method 'rotation method'
_diffrn_radiation_monochromator graphite
_diffrn_radiation_source 'fine-focus sealed tube'
_diffrn_radiation_type MoK\a
_diffrn_radiation_wavelength 0.71073
_diffrn_reflns_av_R_equivalents 0.0896
_diffrn_reflns_av_sigmaI/netI 0.1198
_diffrn_reflns_limit_h_max 27
_diffrn_reflns_limit_h_min -27
_diffrn_reflns_limit_k_max 25
_diffrn_reflns_limit_k_min -22
_diffrn_reflns_limit_l_max 25
_diffrn_reflns_limit_l_min -25
_diffrn_reflns_number 36916
_diffrn_reflns_theta_full 29.32
_diffrn_reflns_theta_max 29.32
_diffrn_reflns_theta_min 1.65
_diffrn_standards_decay_% 0.5
_exptl_absorpt_coefficient_mu 4.265
_exptl_absorpt_correction_T_max 0.6203
_exptl_absorpt_correction_T_min 0.5013
_exptl_absorpt_correction_type integration
_exptl_absorpt_process_details 'STOE X-RED'
_exptl_crystal_colour green
_exptl_crystal_density_diffrn 1.698
_exptl_crystal_density_method 'not measured'
_exptl_crystal_description Plate
_exptl_crystal_F_000 3056
_exptl_crystal_size_max 0.200
_exptl_crystal_size_mid 0.173
_exptl_crystal_size_min 0.150
_refine_diff_density_max 1.359
_refine_diff_density_min -1.896
_refine_diff_density_rms 0.235
_refine_ls_extinction_method none
_refine_ls_goodness_of_fit_ref 0.946
_refine_ls_hydrogen_treatment mixed
_refine_ls_matrix_type full
_refine_ls_number_parameters 739
_refine_ls_number_reflns 16246
_refine_ls_number_restraints 0
_refine_ls_restrained_S_all 0.946
_refine_ls_R_factor_all 0.1072
_refine_ls_R_factor_gt 0.0489
_refine_ls_shift/su_max 0.001
_refine_ls_shift/su_mean 0.000
_refine_ls_structure_factor_coef Fsqd
_refine_ls_weighting_details 'calc w=1/[\s^2^(Fo^2^)+(0.0562P)^2^+0.0000P] where P=(Fo^2^+2Fc^2^)/3'
_refine_ls_weighting_scheme calc
_refine_ls_wR_factor_gt 0.0975
_refine_ls_wR_factor_ref 0.1263
_reflns_number_gt 9682
_reflns_number_total 16246
_reflns_threshold_expression >2sigma(I)
_cod_data_source_file ic070323x-file001_1.cif
_cod_data_source_block '[ReOCl(PhCONCSNPhMe)2]'
_cod_depositor_comments
;
The following automatic conversions were performed:

'_atom_sites_solution_primary' value 'heavy atom' was changed to
'heavy'.

Automatic conversion script
Id: cif_fix_values 6452 2018-10-05 10:23:21Z andrius 
;
_cod_original_cell_volume 6073.7(6)
_cod_database_code 4308257

loop_
_symmetry_equiv_pos_as_xyz
'x, y, z'
'-x, y+1/2, -z+1/2'
'-x, -y, -z'
'x, -y-1/2, z-1/2'

loop_
_atom_site_label
_atom_site_type_symbol
_atom_site_fract_x
_atom_site_fract_y
_atom_site_fract_z
_atom_site_U_iso_or_equiv
_atom_site_adp_type
_atom_site_occupancy
_atom_site_symmetry_multiplicity
_atom_site_calc_flag
_atom_site_refinement_flags
_atom_site_disorder_assembly
_atom_site_disorder_group
Re1 Re 0.434526(16) -0.189940(16) 0.18409(2) 0.02763(8) Uani 1 1 d . . .
Cl1 Cl 0.36940(12) -0.12848(12) 0.05368(14) 0.0400(5) Uani 1 1 d . . .
O10 O 0.4556(3) -0.2565(3) 0.1385(4) 0.0411(14) Uani 1 1 d . . .
S11 S 0.48699(11) -0.23141(11) 0.31731(13) 0.0326(4) Uani 1 1 d . . .
C12 C 0.5859(4) -0.2120(4) 0.3619(5) 0.0272(15) Uani 1 1 d . . .
N13 N 0.6171(4) -0.1552(4) 0.3433(5) 0.0362(16) Uani 1 1 d . . .
C14 C 0.5868(4) -0.1162(4) 0.2769(5) 0.0274(16) Uani 1 1 d . . .
O15 O 0.5278(3) -0.1270(3) 0.2084(4) 0.0340(12) Uani 1 1 d . . .
C51 C 0.6284(5) -0.0490(4) 0.2812(5) 0.0338(18) Uani 1 1 d . . .
C52 C 0.7035(5) -0.0389(5) 0.3426(6) 0.047(2) Uani 1 1 d . . .
H52 H 0.7281 -0.0736 0.3821 0.056 Uiso 1 1 calc R . .
C53 C 0.7406(7) 0.0241(6) 0.3435(9) 0.071(4) Uani 1 1 d . . .
H53 H 0.7914 0.0303 0.3828 0.085 Uiso 1 1 calc R . .
C54 C 0.7052(8) 0.0767(6) 0.2890(9) 0.068(4) Uani 1 1 d . . .
H54 H 0.7305 0.1195 0.2930 0.082 Uiso 1 1 calc R . .
C55 C 0.6315(8) 0.0667(6) 0.2273(9) 0.070(3) Uani 1 1 d . . .
H55 H 0.6076 0.1018 0.1881 0.084 Uiso 1 1 calc R . .
C56 C 0.5934(6) 0.0046(5) 0.2242(7) 0.053(3) Uani 1 1 d . . .
H56 H 0.5434 -0.0015 0.1833 0.063 Uiso 1 1 calc R . .
N16 N 0.6323(3) -0.2539(4) 0.4205(4) 0.0315(14) Uani 1 1 d . . .
C61 C 0.6048(4) -0.3107(4) 0.4536(5) 0.0326(17) Uani 1 1 d . . .
C62 C 0.5703(5) -0.2943(5) 0.5006(6) 0.042(2) Uani 1 1 d . . .
H62 H 0.5625 -0.2470 0.5094 0.051 Uiso 1 1 calc R . .
C63 C 0.5472(6) -0.3478(6) 0.5347(7) 0.054(3) Uani 1 1 d . . .
H63 H 0.5237 -0.3369 0.5666 0.065 Uiso 1 1 calc R . .
C64 C 0.5590(6) -0.4174(6) 0.5215(7) 0.055(3) Uani 1 1 d . . .
H64 H 0.5453 -0.4534 0.5466 0.066 Uiso 1 1 calc R . .
C65 C 0.5912(6) -0.4348(5) 0.4713(7) 0.051(2) Uani 1 1 d . . .
H65 H 0.5961 -0.4820 0.4594 0.062 Uiso 1 1 calc R . .
C66 C 0.6161(5) -0.3797(5) 0.4392(6) 0.0397(19) Uani 1 1 d . . .
H66 H 0.6404 -0.3899 0.4079 0.048 Uiso 1 1 calc R . .
C67 C 0.7168(5) -0.2434(6) 0.4586(6) 0.047(2) Uani 1 1 d . . .
H67A H 0.7419 -0.2786 0.5001 0.071 Uiso 1 1 calc R . .
H67B H 0.7295 -0.1969 0.4825 0.071 Uiso 1 1 calc R . .
H67C H 0.7334 -0.2479 0.4176 0.071 Uiso 1 1 calc R . .
S1 S 0.31790(11) -0.22807(10) 0.17539(15) 0.0363(5) Uani 1 1 d . . .
C2 C 0.2549(4) -0.1555(4) 0.1344(5) 0.0303(17) Uani 1 1 d . . .
N3 N 0.2709(3) -0.0869(3) 0.1506(4) 0.0278(13) Uani 1 1 d . . .
C4 C 0.3412(4) -0.0619(4) 0.1948(5) 0.0302(17) Uani 1 1 d . . .
O5 O 0.4052(3) -0.0958(3) 0.2236(4) 0.0322(12) Uani 1 1 d . . .
C31 C 0.3494(5) 0.0151(4) 0.2149(5) 0.0309(16) Uani 1 1 d . . .
C32 C 0.4222(5) 0.0443(4) 0.2603(6) 0.040(2) Uani 1 1 d . . .
H32 H 0.4654 0.0156 0.2780 0.048 Uiso 1 1 calc R . .
C33 C 0.4303(7) 0.1159(5) 0.2793(7) 0.057(3) Uani 1 1 d . . .
H33 H 0.4789 0.1350 0.3107 0.069 Uiso 1 1 calc R . .
C34 C 0.3668(6) 0.1591(5) 0.2519(6) 0.049(2) Uani 1 1 d . . .
H34 H 0.3729 0.2075 0.2635 0.059 Uiso 1 1 calc R . .
C35 C 0.2944(6) 0.1313(5) 0.2077(7) 0.049(3) Uani 1 1 d . . .
H35 H 0.2516 0.1605 0.1898 0.059 Uiso 1 1 calc R . .
C36 C 0.2860(5) 0.0592(4) 0.1899(6) 0.0371(19) Uani 1 1 d . . .
H36 H 0.2371 0.0401 0.1607 0.045 Uiso 1 1 calc R . .
N6 N 0.1817(3) -0.1728(3) 0.0901(4) 0.0314(15) Uani 1 1 d . . .
C47 C 0.1207(5) -0.1183(5) 0.0665(8) 0.057(3) Uani 1 1 d . . .
H47A H 0.0716 -0.1401 0.0346 0.085 Uiso 1 1 calc R . .
H47B H 0.1285 -0.0819 0.0348 0.085 Uiso 1 1 calc R . .
H47C H 0.1225 -0.0977 0.1148 0.085 Uiso 1 1 calc R . .
C41 C 0.1551(4) -0.2440(4) 0.0596(5) 0.0286(16) Uani 1 1 d . . .
C46 C 0.1180(5) -0.2822(5) 0.0937(6) 0.041(2) Uani 1 1 d . . .
H46 H 0.1130 -0.2635 0.1375 0.049 Uiso 1 1 calc R . .
C45 C 0.0881(5) -0.3483(5) 0.0634(6) 0.043(2) Uani 1 1 d . . .
H45 H 0.0610 -0.3732 0.0850 0.052 Uiso 1 1 calc R . .
C44 C 0.0984(5) -0.3770(5) 0.0015(6) 0.043(2) Uani 1 1 d . . .
H44 H 0.0801 -0.4224 -0.0177 0.052 Uiso 1 1 calc R . .
C43 C 0.1354(7) -0.3394(6) -0.0321(7) 0.060(3) Uani 1 1 d . . .
H43 H 0.1415 -0.3592 -0.0747 0.072 Uiso 1 1 calc R . .
C42 C 0.1643(6) -0.2722(5) -0.0043(6) 0.047(2) Uani 1 1 d . . .
H42 H 0.1892 -0.2467 -0.0279 0.057 Uiso 1 1 calc R . .
Re11 Re 0.069032(17) -0.536967(16) 0.79692(2) 0.02754(8) Uani 1 1 d . . .
Cl11 Cl 0.13042(13) -0.58829(12) 0.93255(14) 0.0435(5) Uani 1 1 d . . .
O20 O 0.0481(3) -0.4644(3) 0.8334(4) 0.0449(15) Uani 1 1 d . . .
S111 S 0.01554(11) -0.50618(10) 0.65860(13) 0.0310(4) Uani 1 1 d . . .
C112 C -0.0822(4) -0.5176(4) 0.6271(5) 0.0314(17) Uani 1 1 d . . .
N113 N -0.1137(4) -0.5727(4) 0.6451(4) 0.0368(16) Uani 1 1 d . . .
C114 C -0.0819(4) -0.6135(4) 0.7086(5) 0.0278(16) Uani 1 1 d . . .
O115 O -0.0214(3) -0.6023(3) 0.7767(4) 0.0331(12) Uani 1 1 d . . .
C151 C -0.1219(5) -0.6814(4) 0.7069(5) 0.0313(17) Uani 1 1 d . . .
C152 C -0.2008(5) -0.6825(5) 0.6708(6) 0.042(2) Uani 1 1 d . . .
H152 H -0.2286 -0.6412 0.6479 0.051 Uiso 1 1 calc R . .
C153 C -0.2387(6) -0.7449(5) 0.6685(7) 0.051(3) Uani 1 1 d . . .
H153 H -0.2919 -0.7454 0.6447 0.061 Uiso 1 1 calc R . .
C154 C -0.1984(7) -0.8059(5) 0.7010(8) 0.061(3) Uani 1 1 d . . .
H154 H -0.2242 -0.8476 0.6999 0.073 Uiso 1 1 calc R . .
C155 C -0.1186(6) -0.8058(4) 0.7360(6) 0.043(2) Uani 1 1 d . . .
H155 H -0.0911 -0.8477 0.7564 0.052 Uiso 1 1 calc R . .
C156 C -0.0804(5) -0.7426(4) 0.7401(6) 0.0380(19) Uani 1 1 d . . .
H156 H -0.0271 -0.7416 0.7651 0.046 Uiso 1 1 calc R . .
N116 N -0.1309(4) -0.4707(4) 0.5751(4) 0.0346(15) Uani 1 1 d . . .
C161 C -0.1069(4) -0.4075(4) 0.5488(4) 0.0258(15) Uani 1 1 d . . .
C162 C -0.1040(5) -0.3435(5) 0.5844(6) 0.042(2) Uani 1 1 d . . .
H162 H -0.1127 -0.3408 0.6296 0.050 Uiso 1 1 calc R . .
C163 C -0.0879(6) -0.2817(5) 0.5528(7) 0.052(3) Uani 1 1 d . . .
H163 H -0.0846 -0.2380 0.5778 0.063 Uiso 1 1 calc R . .
C164 C -0.0772(5) -0.2855(5) 0.4870(7) 0.048(2) Uani 1 1 d . . .
H164 H -0.0671 -0.2441 0.4663 0.058 Uiso 1 1 calc R . .
C165 C -0.0808(5) -0.3507(5) 0.4482(6) 0.043(2) Uani 1 1 d . . .
H165 H -0.0740 -0.3526 0.4018 0.051 Uiso 1 1 calc R . .
C166 C -0.0946(4) -0.4115(5) 0.4802(5) 0.0349(18) Uani 1 1 d . . .
H166 H -0.0959 -0.4553 0.4563 0.042 Uiso 1 1 calc R . .
C167 C -0.2147(4) -0.4788(5) 0.5438(6) 0.047(2) Uani 1 1 d . . .
H16A H -0.2410 -0.4404 0.5072 0.071 Uiso 1 1 calc R . .
H16B H -0.2263 -0.4781 0.5888 0.071 Uiso 1 1 calc R . .
H16C H -0.2312 -0.5232 0.5153 0.071 Uiso 1 1 calc R . .
S101 S 0.18511(11) -0.50351(11) 0.80061(15) 0.0371(5) Uani 1 1 d . . .
C102 C 0.2477(4) -0.5707(4) 0.8605(5) 0.0307(16) Uani 1 1 d . . .
C104 C 0.1685(4) -0.6673(4) 0.7976(5) 0.0265(15) Uani 1 1 d . . .
N103 N 0.2361(4) -0.6404(3) 0.8487(5) 0.0349(16) Uani 1 1 d . . .
O105 O 0.1030(3) -0.6368(3) 0.7690(4) 0.0325(12) Uani 1 1 d . . .
C131 C 0.1677(4) -0.7435(4) 0.7746(5) 0.0301(16) Uani 1 1 d . . .
C132 C 0.1000(5) -0.7756(4) 0.7193(6) 0.038(2) Uani 1 1 d . . .
H132 H 0.0549 -0.7494 0.6959 0.045 Uiso 1 1 calc R . .
C133 C 0.0991(6) -0.8464(5) 0.6987(7) 0.053(3) Uani 1 1 d . . .
H133 H 0.0533 -0.8674 0.6614 0.063 Uiso 1 1 calc R . .
C134 C 0.1663(7) -0.8866(5) 0.7335(7) 0.059(3) Uani 1 1 d . . .
H134 H 0.1658 -0.9342 0.7196 0.071 Uiso 1 1 calc R . .
C135 C 0.2336(6) -0.8547(6) 0.7888(8) 0.061(3) Uani 1 1 d . . .
H135 H 0.2787 -0.8810 0.8119 0.074 Uiso 1 1 calc R . .
C136 C 0.2349(5) -0.7839(5) 0.8103(6) 0.044(2) Uani 1 1 d . . .
H136 H 0.2804 -0.7633 0.8486 0.053 Uiso 1 1 calc R . .
N106 N 0.3178(4) -0.5500(3) 0.9181(5) 0.0362(16) Uani 1 1 d . . .
C147 C 0.3783(5) -0.6023(5) 0.9620(7) 0.056(3) Uani 1 1 d . . .
H14A H 0.4238 -0.5783 1.0006 0.084 Uiso 1 1 calc R . .
H14B H 0.3890 -0.6281 0.9238 0.084 Uiso 1 1 calc R . .
H14C H 0.3616 -0.6348 0.9905 0.084 Uiso 1 1 calc R . .
C141 C 0.3375(5) -0.4772(5) 0.9378(6) 0.0376(19) Uani 1 1 d . . .
C142 C 0.3165(6) -0.4422(5) 0.9892(6) 0.050(2) Uani 1 1 d . . .
H142 H 0.2857 -0.4652 1.0076 0.060 Uiso 1 1 calc R . .
C143 C 0.3404(6) -0.3735(6) 1.0141(7) 0.059(3) Uani 1 1 d . . .
H143 H 0.3276 -0.3508 1.0507 0.071 Uiso 1 1 calc R . .
C144 C 0.3836(6) -0.3391(6) 0.9839(7) 0.057(3) Uani 1 1 d . . .
H144 H 0.3998 -0.2927 1.0003 0.069 Uiso 1 1 calc R . .
C145 C 0.4031(6) -0.3719(5) 0.9303(6) 0.049(2) Uani 1 1 d . . .
H145 H 0.4306 -0.3475 0.9088 0.059 Uiso 1 1 calc R . .
C146 C 0.3813(5) -0.4424(5) 0.9083(6) 0.041(2) Uani 1 1 d . . .
H146 H 0.3962 -0.4659 0.8738 0.049 Uiso 1 1 calc R . .

loop_
_atom_site_aniso_label
_atom_site_aniso_U_11
_atom_site_aniso_U_22
_atom_site_aniso_U_33
_atom_site_aniso_U_23
_atom_site_aniso_U_13
_atom_site_aniso_U_12
Re1 0.02168(13) 0.02400(15) 0.03052(17) -0.00154(13) 0.00659(12) 0.00080(12)
Cl1 0.0388(11) 0.0431(12) 0.0333(11) 0.0072(9) 0.0128(9) 0.0071(9)
O10 0.036(3) 0.042(3) 0.037(4) -0.003(3) 0.009(3) 0.008(3)
S11 0.0233(9) 0.0324(10) 0.0373(12) 0.0071(9) 0.0102(9) 0.0013(7)
C12 0.028(4) 0.023(4) 0.027(4) 0.001(3) 0.010(3) 0.002(3)
N13 0.025(3) 0.035(4) 0.041(4) -0.002(3) 0.009(3) -0.003(3)
C14 0.025(4) 0.025(4) 0.033(4) 0.002(3) 0.014(3) 0.003(3)
O15 0.024(3) 0.042(3) 0.031(3) 0.001(3) 0.009(2) -0.004(2)
C51 0.041(4) 0.025(4) 0.036(5) -0.002(3) 0.018(4) -0.005(3)
C52 0.043(5) 0.053(6) 0.042(5) -0.008(5) 0.018(4) -0.022(5)
C53 0.068(7) 0.059(8) 0.101(11) -0.024(7) 0.053(8) -0.032(6)
C54 0.090(9) 0.042(6) 0.090(10) -0.018(6) 0.056(9) -0.037(6)
C55 0.103(10) 0.042(6) 0.075(9) 0.009(6) 0.050(9) -0.010(6)
C56 0.062(6) 0.034(5) 0.062(7) 0.006(5) 0.029(6) -0.003(5)
N16 0.021(3) 0.039(4) 0.027(4) 0.003(3) 0.005(3) 0.003(3)
C61 0.026(3) 0.023(4) 0.044(5) 0.007(4) 0.012(3) 0.000(3)
C62 0.047(5) 0.035(5) 0.045(6) -0.010(4) 0.021(5) -0.007(4)
C63 0.056(6) 0.065(7) 0.051(7) 0.005(5) 0.033(6) -0.012(5)
C64 0.052(6) 0.059(7) 0.043(6) 0.013(5) 0.014(5) -0.022(5)
C65 0.048(5) 0.030(5) 0.063(7) -0.004(5) 0.015(5) -0.006(4)
C66 0.038(4) 0.042(5) 0.035(5) 0.006(4) 0.013(4) 0.007(4)
C67 0.031(4) 0.063(6) 0.040(5) 0.011(5) 0.010(4) -0.004(4)
S1 0.0232(9) 0.0223(9) 0.0537(14) 0.0062(9) 0.0098(9) -0.0005(7)
C2 0.029(4) 0.023(4) 0.036(5) 0.010(3) 0.013(4) 0.005(3)
N3 0.021(3) 0.030(3) 0.027(4) -0.002(3) 0.007(3) -0.002(3)
C4 0.029(4) 0.024(4) 0.039(5) 0.004(3) 0.017(4) 0.002(3)
O5 0.026(3) 0.022(3) 0.041(3) -0.002(2) 0.009(3) 0.001(2)
C31 0.037(4) 0.028(4) 0.026(4) -0.001(3) 0.014(4) -0.003(3)
C32 0.036(4) 0.031(4) 0.052(6) -0.008(4) 0.019(4) -0.009(4)
C33 0.071(7) 0.029(5) 0.073(8) -0.015(5) 0.035(7) -0.016(5)
C34 0.080(7) 0.029(4) 0.048(6) -0.007(4) 0.038(6) -0.008(5)
C35 0.070(7) 0.026(4) 0.069(7) 0.001(4) 0.047(6) 0.007(4)
C36 0.036(4) 0.032(4) 0.045(5) -0.007(4) 0.020(4) -0.003(3)
N6 0.023(3) 0.020(3) 0.041(4) -0.004(3) 0.007(3) -0.003(2)
C47 0.026(4) 0.033(5) 0.089(9) -0.002(5) 0.008(5) 0.006(4)
C41 0.026(4) 0.023(4) 0.030(4) 0.002(3) 0.007(3) 0.000(3)
C46 0.034(4) 0.039(5) 0.054(6) -0.008(4) 0.024(4) -0.007(4)
C45 0.043(5) 0.039(5) 0.047(6) -0.004(4) 0.021(5) -0.010(4)
C44 0.045(5) 0.033(5) 0.044(6) -0.007(4) 0.014(4) -0.006(4)
C43 0.077(8) 0.058(6) 0.052(7) -0.008(5) 0.036(6) -0.012(6)
C42 0.067(6) 0.045(5) 0.036(5) -0.002(4) 0.030(5) -0.014(5)
Re11 0.02660(14) 0.02249(14) 0.02890(17) -0.00156(13) 0.00909(13) -0.00037(12)
Cl11 0.0486(12) 0.0419(12) 0.0315(12) 0.0011(9) 0.0115(10) -0.0006(10)
O20 0.036(3) 0.040(3) 0.052(4) -0.004(3) 0.015(3) 0.007(3)
S111 0.0252(9) 0.0299(10) 0.0349(11) 0.0067(8) 0.0117(8) 0.0009(7)
C112 0.029(4) 0.026(4) 0.035(5) -0.003(3) 0.012(4) -0.002(3)
N113 0.033(3) 0.037(4) 0.032(4) 0.008(3) 0.008(3) -0.012(3)
C114 0.029(4) 0.023(4) 0.031(4) -0.003(3) 0.014(4) -0.008(3)
O115 0.034(3) 0.028(3) 0.035(3) -0.006(2) 0.014(3) -0.011(2)
C151 0.040(4) 0.027(4) 0.031(4) -0.003(3) 0.020(4) -0.007(3)
C152 0.044(5) 0.032(5) 0.052(6) -0.005(4) 0.023(5) -0.005(4)
C153 0.040(5) 0.040(5) 0.068(7) 0.001(5) 0.020(5) -0.011(4)
C154 0.072(7) 0.037(5) 0.088(9) -0.007(6) 0.048(7) -0.016(5)
C155 0.077(7) 0.021(4) 0.038(5) 0.000(4) 0.032(5) 0.004(4)
C156 0.046(5) 0.029(4) 0.044(5) -0.001(4) 0.025(4) 0.001(4)
N116 0.027(3) 0.030(4) 0.039(4) 0.007(3) 0.009(3) -0.002(3)
C161 0.027(3) 0.023(4) 0.016(4) 0.009(3) 0.000(3) 0.004(3)
C162 0.043(5) 0.040(5) 0.030(5) 0.001(4) 0.007(4) 0.006(4)
C163 0.048(5) 0.028(5) 0.072(8) -0.009(5) 0.020(6) 0.000(4)
C164 0.034(5) 0.041(5) 0.060(7) 0.010(5) 0.013(5) -0.003(4)
C165 0.045(5) 0.041(5) 0.044(6) 0.006(4) 0.022(5) -0.005(4)
C166 0.033(4) 0.036(4) 0.023(4) 0.006(3) 0.003(3) 0.002(3)
C167 0.020(4) 0.053(6) 0.054(6) 0.014(5) 0.005(4) 0.001(4)
S101 0.0263(9) 0.0243(10) 0.0518(14) 0.0064(9) 0.0107(10) 0.0001(7)
C102 0.034(4) 0.021(4) 0.031(4) -0.006(3) 0.011(4) -0.002(3)
C104 0.031(4) 0.024(4) 0.020(4) 0.004(3) 0.008(3) 0.000(3)
N103 0.029(3) 0.028(3) 0.043(4) 0.002(3) 0.013(3) 0.004(3)
O105 0.025(3) 0.025(3) 0.044(4) -0.003(2) 0.013(3) -0.001(2)
C131 0.036(4) 0.026(4) 0.028(4) 0.001(3) 0.015(4) 0.000(3)
C132 0.042(5) 0.024(4) 0.053(6) 0.000(4) 0.027(5) -0.001(3)
C133 0.054(6) 0.038(5) 0.069(8) -0.014(5) 0.031(6) -0.012(5)
C134 0.076(7) 0.031(5) 0.066(8) -0.010(5) 0.028(6) 0.005(5)
C135 0.056(6) 0.043(6) 0.077(9) -0.013(6) 0.024(6) 0.014(5)
C136 0.037(5) 0.031(4) 0.056(6) 0.001(4) 0.014(5) 0.004(4)
N106 0.029(3) 0.026(3) 0.037(4) 0.004(3) 0.002(3) 0.003(3)
C147 0.041(5) 0.036(5) 0.054(7) 0.003(5) -0.008(5) 0.006(4)
C141 0.028(4) 0.039(5) 0.039(5) 0.005(4) 0.010(4) -0.004(3)
C142 0.054(6) 0.060(6) 0.043(6) -0.006(5) 0.030(5) -0.010(5)
C143 0.067(7) 0.068(7) 0.041(6) -0.023(5) 0.025(6) -0.010(6)
C144 0.059(6) 0.046(6) 0.053(7) 0.002(5) 0.014(6) -0.020(5)
C145 0.051(5) 0.046(6) 0.046(6) 0.010(5) 0.019(5) -0.019(4)
C146 0.037(4) 0.050(5) 0.028(5) -0.004(4) 0.008(4) -0.009(4)

loop_
_atom_type_symbol
_atom_type_description
_atom_type_scat_dispersion_real
_atom_type_scat_dispersion_imag
_atom_type_scat_source
C C 0.0033 0.0016 'International Tables Vol C Tables 4.2.6.8 and 6.1.1.4'
H H 0.0000 0.0000 'International Tables Vol C Tables 4.2.6.8 and 6.1.1.4'
Cl Cl 0.1484 0.1585 'International Tables Vol C Tables 4.2.6.8 and 6.1.1.4'
N N 0.0061 0.0033 'International Tables Vol C Tables 4.2.6.8 and 6.1.1.4'
O O 0.0106 0.0060 'International Tables Vol C Tables 4.2.6.8 and 6.1.1.4'
Re Re -1.0185 7.2310 'International Tables Vol C Tables 4.2.6.8 and 6.1.1.4'
S S 0.1246 0.1234 'International Tables Vol C Tables 4.2.6.8 and 6.1.1.4'

loop_
_geom_angle_atom_site_label_1
_geom_angle_atom_site_label_2
_geom_angle_atom_site_label_3
_geom_angle
_geom_angle_site_symmetry_1
_geom_angle_site_symmetry_3
_geom_angle_publ_flag
O10 Re1 O15 97.7(3) . . ?
O10 Re1 O5 170.0(3) . . ?
O15 Re1 O5 78.6(2) . . ?
O10 Re1 S11 101.1(2) . . ?
O15 Re1 S11 92.95(17) . . ?
O5 Re1 S11 88.39(17) . . ?
O10 Re1 S1 101.8(2) . . ?
O15 Re1 S1 160.44(16) . . ?
O5 Re1 S1 81.96(14) . . ?
S11 Re1 S1 84.61(7) . . ?
O10 Re1 Cl1 89.7(2) . . ?
O15 Re1 Cl1 87.00(17) . . ?
O5 Re1 Cl1 80.85(17) . . ?
S11 Re1 Cl1 169.04(7) . . ?
S1 Re1 Cl1 91.77(7) . . ?
C12 S11 Re1 105.9(3) . . ?
N16 C12 N13 117.4(7) . . ?
N16 C12 S11 117.2(5) . . ?
N13 C12 S11 125.3(6) . . ?
C14 N13 C12 128.1(7) . . ?
O15 C14 N13 130.3(7) . . ?
O15 C14 C51 114.4(7) . . ?
N13 C14 C51 115.3(7) . . ?
C14 O15 Re1 128.3(5) . . ?
C56 C51 C52 118.8(8) . . ?
C56 C51 C14 120.7(8) . . ?
C52 C51 C14 120.4(8) . . ?
C53 C52 C51 118.6(11) . . ?
C54 C53 C52 122.0(12) . . ?
C53 C54 C55 119.7(10) . . ?
C56 C55 C54 119.6(12) . . ?
C55 C56 C51 121.2(11) . . ?
C12 N16 C61 122.4(6) . . ?
C12 N16 C67 120.6(7) . . ?
C61 N16 C67 116.9(7) . . ?
C66 C61 C62 120.9(7) . . ?
C66 C61 N16 119.3(7) . . ?
C62 C61 N16 119.8(7) . . ?
C61 C62 C63 119.8(9) . . ?
C64 C63 C62 119.9(9) . . ?
C63 C64 C65 120.9(8) . . ?
C64 C65 C66 118.1(9) . . ?
C61 C66 C65 120.3(8) . . ?
C2 S1 Re1 105.4(2) . . ?
N6 C2 N3 116.8(7) . . ?
N6 C2 S1 115.0(6) . . ?
N3 C2 S1 127.6(6) . . ?
C4 N3 C2 123.6(7) . . ?
O5 C4 N3 128.4(7) . . ?
O5 C4 C31 114.2(7) . . ?
N3 C4 C31 117.4(7) . . ?
C4 O5 Re1 130.6(5) . . ?
C36 C31 C32 118.6(8) . . ?
C36 C31 C4 121.6(7) . . ?
C32 C31 C4 119.7(7) . . ?
C33 C32 C31 120.1(9) . . ?
C34 C33 C32 120.3(10) . . ?
C35 C34 C33 120.5(9) . . ?
C34 C35 C36 119.3(9) . . ?
C31 C36 C35 121.1(9) . . ?
C2 N6 C41 123.8(6) . . ?
C2 N6 C47 120.9(7) . . ?
C41 N6 C47 115.2(6) . . ?
C46 C41 C42 120.2(8) . . ?
C46 C41 N6 118.5(7) . . ?
C42 C41 N6 121.3(7) . . ?
C41 C46 C45 120.2(8) . . ?
C44 C45 C46 119.7(8) . . ?
C43 C44 C45 120.0(9) . . ?
C44 C43 C42 121.5(10) . . ?
C43 C42 C41 118.3(8) . . ?
O20 Re11 O115 101.9(3) . . ?
O20 Re11 O105 171.0(3) . . ?
O115 Re11 O105 76.9(2) . . ?
O20 Re11 S111 99.8(2) . . ?
O115 Re11 S111 92.26(17) . . ?
O105 Re11 S111 89.15(17) . . ?
O20 Re11 S101 101.1(2) . . ?
O115 Re11 S101 156.94(16) . . ?
O105 Re11 S101 80.24(14) . . ?
S111 Re11 S101 84.29(7) . . ?
O20 Re11 Cl11 90.3(2) . . ?
O115 Re11 Cl11 85.49(18) . . ?
O105 Re11 Cl11 80.71(17) . . ?
S111 Re11 Cl11 169.87(7) . . ?
S101 Re11 Cl11 93.92(8) . . ?
C112 S111 Re11 101.4(3) . . ?
N113 C112 N116 115.9(7) . . ?
N113 C112 S111 125.8(6) . . ?
N116 C112 S111 118.1(6) . . ?
C114 N113 C112 127.3(7) . . ?
O115 C114 N113 128.9(7) . . ?
O115 C114 C151 113.5(7) . . ?
N113 C114 C151 117.5(7) . . ?
C114 O115 Re11 127.3(5) . . ?
C152 C151 C156 120.3(7) . . ?
C152 C151 C114 119.3(7) . . ?
C156 C151 C114 120.4(7) . . ?
C151 C152 C153 119.9(9) . . ?
C154 C153 C152 120.4(9) . . ?
C153 C154 C155 120.1(9) . . ?
C156 C155 C154 119.5(9) . . ?
C151 C156 C155 119.7(8) . . ?
C112 N116 C161 123.5(6) . . ?
C112 N116 C167 120.7(7) . . ?
C161 N116 C167 115.7(6) . . ?
C162 C161 C166 120.0(7) . . ?
C162 C161 N116 120.7(7) . . ?
C166 C161 N116 118.9(7) . . ?
C161 C162 C163 119.8(8) . . ?
C164 C163 C162 120.0(9) . . ?
C163 C164 C165 121.5(9) . . ?
C166 C165 C164 118.7(8) . . ?
C165 C166 C161 120.0(8) . . ?
C102 S101 Re11 102.4(3) . . ?
N103 C102 N106 116.6(7) . . ?
N103 C102 S101 126.2(6) . . ?
N106 C102 S101 116.8(6) . . ?
O105 C104 N103 127.5(7) . . ?
O105 C104 C131 116.0(7) . . ?
N103 C104 C131 116.4(7) . . ?
C104 N103 C102 122.2(7) . . ?
C104 O105 Re11 131.6(5) . . ?
C132 C131 C136 119.1(8) . . ?
C132 C131 C104 120.5(7) . . ?
C136 C131 C104 120.4(7) . . ?
C133 C132 C131 120.5(9) . . ?
C132 C133 C134 120.5(10) . . ?
C135 C134 C133 119.0(9) . . ?
C134 C135 C136 120.9(10) . . ?
C135 C136 C131 120.0(9) . . ?
C102 N106 C141 122.4(7) . . ?
C102 N106 C147 120.8(7) . . ?
C141 N106 C147 116.8(7) . . ?
C142 C141 C146 119.6(9) . . ?
C142 C141 N106 120.4(7) . . ?
C146 C141 N106 119.9(8) . . ?
C141 C142 C143 121.0(9) . . ?
C142 C143 C144 118.9(9) . . ?
C145 C144 C143 121.2(10) . . ?
C144 C145 C146 119.2(8) . . ?
C141 C146 C145 119.9(9) . . ?

loop_
_geom_bond_atom_site_label_1
_geom_bond_atom_site_label_2
_geom_bond_distance
_geom_bond_site_symmetry_2
_geom_bond_publ_flag
Re1 O10 1.669(6) . ?
Re1 O15 2.052(5) . ?
Re1 O5 2.098(5) . ?
Re1 S11 2.319(2) . ?
Re1 S1 2.3426(18) . ?
Re1 Cl1 2.432(2) . ?
S11 C12 1.765(7) . ?
C12 N16 1.306(10) . ?
C12 N13 1.357(10) . ?
N13 C14 1.310(11) . ?
C14 O15 1.275(10) . ?
C14 C51 1.490(10) . ?
C51 C56 1.387(13) . ?
C51 C52 1.396(13) . ?
C52 C53 1.389(13) . ?
C53 C54 1.352(18) . ?
C54 C55 1.380(18) . ?
C55 C56 1.375(14) . ?
N16 C61 1.457(10) . ?
N16 C67 1.488(10) . ?
C61 C66 1.364(12) . ?
C61 C62 1.367(11) . ?
C62 C63 1.375(13) . ?
C63 C64 1.370(15) . ?
C64 C65 1.388(14) . ?
C65 C66 1.394(13) . ?
S1 C2 1.760(8) . ?
C2 N6 1.326(10) . ?
C2 N3 1.330(10) . ?
N3 C4 1.325(10) . ?
C4 O5 1.287(9) . ?
C4 C31 1.485(11) . ?
C31 C36 1.386(11) . ?
C31 C32 1.395(11) . ?
C32 C33 1.383(12) . ?
C33 C34 1.376(15) . ?
C34 C35 1.375(15) . ?
C35 C36 1.386(12) . ?
N6 C41 1.453(9) . ?
N6 C47 1.481(10) . ?
C41 C46 1.373(11) . ?
C41 C42 1.383(12) . ?
C46 C45 1.378(12) . ?
C45 C44 1.366(13) . ?
C44 C43 1.358(13) . ?
C43 C42 1.382(14) . ?
Re11 O20 1.657(6) . ?
Re11 O115 2.052(5) . ?
Re11 O105 2.138(5) . ?
Re11 S111 2.341(2) . ?
Re11 S101 2.3449(19) . ?
Re11 Cl11 2.421(2) . ?
S111 C112 1.748(8) . ?
C112 N113 1.327(10) . ?
C112 N116 1.328(10) . ?
N113 C114 1.294(10) . ?
C114 O115 1.285(9) . ?
C114 C151 1.494(10) . ?
C151 C152 1.378(12) . ?
C151 C156 1.379(11) . ?
C152 C153 1.382(12) . ?
C153 C154 1.365(15) . ?
C154 C155 1.395(15) . ?
C155 C156 1.390(12) . ?
N116 C161 1.445(9) . ?
N116 C167 1.484(10) . ?
C161 C162 1.361(11) . ?
C161 C166 1.402(11) . ?
C162 C163 1.406(13) . ?
C163 C164 1.330(15) . ?
C164 C165 1.407(14) . ?
C165 C166 1.372(11) . ?
S101 C102 1.752(8) . ?
C102 N103 1.331(10) . ?
C102 N106 1.351(10) . ?
C104 O105 1.280(9) . ?
C104 N103 1.323(10) . ?
C104 C131 1.493(10) . ?
C131 C132 1.385(12) . ?
C131 C136 1.396(11) . ?
C132 C133 1.383(12) . ?
C133 C134 1.396(15) . ?
C134 C135 1.378(16) . ?
C135 C136 1.389(13) . ?
N106 C141 1.425(11) . ?
N106 C147 1.465(11) . ?
C141 C142 1.370(13) . ?
C141 C146 1.384(11) . ?
C142 C143 1.379(14) . ?
C143 C144 1.380(14) . ?
C144 C145 1.368(15) . ?
C145 C146 1.394(13) . ?
